data_7247930
loop_
_publ_author_name
'Meekel, Emily G.'
'Nicholas, Thomas C.'
'Slater, Ben'
'Goodwin, Andrew L.'

_publ_section_title
;
 Torsional flexibility in zinc-benzenedicarboxylate metal-organic
 frameworks.
;
_journal_issue 5
_journal_name_full CrystEngComm
_journal_page_first 673
_journal_page_last 680
_journal_paper_doi 10.1039/d3ce01078c
_journal_volume 26
_journal_year 2024
_chemical_formula_moiety 'C8 H3 Br0.408 Cl0.592 O4 Zn'
_chemical_formula_sum 'C8 H3 Br0.41 Cl0.59 O4 Zn'
_chemical_formula_weight 282.05
_space_group_crystal_system trigonal
_space_group_IT_number 166
_space_group_name_Hall '-R 3 2"'
_space_group_name_H-M_alt 'R -3 m :H'
_atom_sites_solution_hydrogens geom
_atom_sites_solution_primary dual
_audit_creation_date 2023-05-29
_audit_creation_method
;
Olex2 1.5
(compiled 2023.03.06 svn.rbb2c1857 for OlexSys, GUI svn.r6748)
;
_audit_update_record
;
2023-10-19 deposited with the CCDC.	2023-12-27 downloaded from the CCDC.
;
_cell_angle_alpha 90
_cell_angle_beta 90
_cell_angle_gamma 120
_cell_formula_units_Z 18
_cell_length_a 28.4902(4)
_cell_length_b 28.4902(4)
_cell_length_c 7.90730(10)
_cell_measurement_reflns_used 3984
_cell_measurement_temperature 295.01(10)
_cell_measurement_theta_max 75.4570
_cell_measurement_theta_min 5.3730
_cell_volume 5558.40(13)
_computing_cell_refinement 'CrysAlisPro 1.171.41.83a (Rigaku OD, 2020)'
_computing_data_collection 'CrysAlisPro 1.171.41.83a (Rigaku OD, 2020)'
_computing_data_reduction 'CrysAlisPro 1.171.41.83a (Rigaku OD, 2020)'
_computing_molecular_graphics 'Olex2 1.5 (Dolomanov et al., 2009)'
_computing_publication_material 'Olex2 1.5 (Dolomanov et al., 2009)'
_computing_structure_refinement 'XL  (Sheldrick, 2008)'
_computing_structure_solution 'SHELXT 2018/2 (Sheldrick, 2018)'
_diffrn_ambient_environment air
_diffrn_ambient_temperature 295.01(10)
_diffrn_detector 'Hybrid Pixel Array Detector'
_diffrn_detector_area_resol_mean 13.3333
_diffrn_detector_type 'Eiger 1M'
_diffrn_measured_fraction_theta_full 0.999
_diffrn_measured_fraction_theta_max 0.993
_diffrn_measurement_details
;
List of Runs (angles in degrees, time in seconds):

  # Type    Start    End  Width  t~exp~   \w     \q     \k     \f   Frames
#--------------------------------------------------------------------------
  1  \w     20.00  81.00   0.50    0.10    --   42.29-107.00 156.00  122
  2  \w    138.00 163.00   0.50    0.10    --  110.00 107.00-104.00   50
  3  \w    108.00 134.00   0.50    0.10    --  110.00 -84.00 159.00   52
  4  \w     42.00  83.00   0.50    0.10    --  110.00 -84.00 159.00   82
  5  \w    -10.00  36.00   0.50    0.10    --  -44.75  15.00 -90.00   92
  6  \w     -7.00  36.00   0.50    0.10    --  -44.75  15.00 -30.00   86
  7  \w    -25.00  20.00   0.50    0.10    --  -44.75  15.00-180.00   90
  8  \w     87.00 128.00   0.50    0.10    --  110.00  61.00  30.00   82
  9  \w    136.00 173.00   0.50    0.10    --  110.00  61.00-120.00   74
 10  \w     45.00  73.00   0.50    0.10    --  110.00 -70.00  38.00   56
 11  \w     38.00 112.00   0.50    0.10    --  110.00-125.00  30.00  148
 12  \w    121.00 159.00   0.50    0.10    --  110.00  61.00-150.00   76
 13  \w     89.00 115.00   0.50    0.10    --  110.00  61.00-150.00   52
 14  \w     91.00 124.00   0.50    0.10    --  110.00  61.00-120.00   66
 15  \w     44.00  69.00   0.50    0.10    --  110.00 -63.00 171.00   50
 16  \w     35.00  76.00   0.50    0.10    --  110.00 -95.00 -90.00   82
 17  \w    137.00 177.00   0.50    0.10    --  110.00  63.00 -51.00   80
 18  \w    102.00 134.00   0.50    0.10    --  110.00  63.00 -51.00   64
;
_diffrn_measurement_device 'four-circle diffractometer'
_diffrn_measurement_device_type 'XtaLAB Synergy, Dualflex, Eiger 1M'
_diffrn_measurement_method '\w scans'
_diffrn_orient_matrix_type 'CrysAlisPro convention (1999,Acta A55,543-557)'
_diffrn_orient_matrix_UB_11 -0.0544673000
_diffrn_orient_matrix_UB_12 -0.0030364000
_diffrn_orient_matrix_UB_13 0.0383342000
_diffrn_orient_matrix_UB_21 -0.0263376000
_diffrn_orient_matrix_UB_22 -0.0394820000
_diffrn_orient_matrix_UB_23 -0.1490510000
_diffrn_orient_matrix_UB_31 -0.0153946000
_diffrn_orient_matrix_UB_32 -0.0482691000
_diffrn_orient_matrix_UB_33 0.1195157000
_diffrn_radiation_monochromator mirror
_diffrn_radiation_probe x-ray
_diffrn_radiation_type 'Cu K\a'
_diffrn_radiation_wavelength 1.54184
_diffrn_reflns_av_R_equivalents 0.0330
_diffrn_reflns_av_unetI/netI 0.0201
_diffrn_reflns_Laue_measured_fraction_full 0.999
_diffrn_reflns_Laue_measured_fraction_max 0.993
_diffrn_reflns_limit_h_max 34
_diffrn_reflns_limit_h_min -34
_diffrn_reflns_limit_k_max 26
_diffrn_reflns_limit_k_min -34
_diffrn_reflns_limit_l_max 9
_diffrn_reflns_limit_l_min -9
_diffrn_reflns_number 7373
_diffrn_reflns_point_group_measured_fraction_full 0.999
_diffrn_reflns_point_group_measured_fraction_max 0.993
_diffrn_reflns_theta_full 67.684
_diffrn_reflns_theta_max 75.614
_diffrn_reflns_theta_min 5.379
_diffrn_source 'micro-focus sealed X-ray tube'
_diffrn_source_type 'PhotonJet (Cu) X-ray Source'
_exptl_absorpt_coefficient_mu 5.419
_exptl_absorpt_correction_T_max 1.00000
_exptl_absorpt_correction_T_min 0.54812
_exptl_absorpt_correction_type multi-scan
_exptl_absorpt_process_details
;
CrysAlisPro 1.171.41.83a (Rigaku Oxford Diffraction, 2020)
Empirical absorption correction using spherical harmonics,
implemented in SCALE3 ABSPACK scaling algorithm.
;
_exptl_crystal_colour colorless
_exptl_crystal_density_diffrn 1.517
_exptl_crystal_description rod
_exptl_crystal_F_000 2472
_exptl_crystal_size_max 0.60
_exptl_crystal_size_mid 0.15
_exptl_crystal_size_min 0.10
_refine_diff_density_max 1.701
_refine_diff_density_min -1.139
_refine_diff_density_rms 0.155
_refine_ls_extinction_method none
_refine_ls_goodness_of_fit_ref 1.104
_refine_ls_hydrogen_treatment constr
_refine_ls_matrix_type full
_refine_ls_number_parameters 70
_refine_ls_number_reflns 1362
_refine_ls_number_restraints 0
_refine_ls_restrained_S_all 1.104
_refine_ls_R_factor_all 0.0560
_refine_ls_R_factor_gt 0.0541
_refine_ls_shift/su_max 0.001
_refine_ls_shift/su_mean 0.000
_refine_ls_structure_factor_coef Fsqd
_refine_ls_weighting_details 'w=1/[\s^2^(Fo^2^)+(0.1242P)^2^+16.9618P] where P=(Fo^2^+2Fc^2^)/3'
_refine_ls_weighting_scheme calc
_refine_ls_wR_factor_gt 0.1769
_refine_ls_wR_factor_ref 0.1792
_reflns_Friedel_coverage 0.000
_reflns_number_gt 1278
_reflns_number_total 1362
_reflns_threshold_expression 'I > 2\s(I)'
_cod_data_source_file d3ce01078c1.cif
_cod_data_source_block em-01-81_1
_cod_depositor_comments 'Adding full bibliography for 7247925--7247930.cif.'
_cod_original_cell_volume 5558.40(17)
_cod_original_sg_symbol_H-M 'R -3 m'
_cod_database_code 7247930
_shelx_shelxl_version_number 2019/1
_chemical_oxdiff_formula 'Zn1 Br0.5 Cl0.5 C8 O4 H3'
_shelx_space_group_comment
;
The symmetry employed for this shelxl refinement is uniquely defined
by the following loop, which should always be used as a source of
symmetry information in preference to the above space-group names.
They are only intended as comments.
;
_olex2_refinement_description
;
1. Fixed Uiso
 At 1.2 times of:
  All C(H) groups
2. Shared sites
{Br, Cl1}
3. Uiso/Uaniso restraints and constraints
Uanis(Cl1) = Uanis(Br)
Uanis(Br) = Uanis(Cl1)
4. Others
 Sof(Cl1)=0.5*(1-FVAR(2))
 Sof(Br)=0.5*FVAR(2)
5.a Aromatic/amide H refined with riding coordinates:
 C3(H3), C4(H4)
;
_ins_header
;
TITL EM-01-81_1 in R-3m 
REM R-3m (#166 in standard setting)
CELL 1.54184  28.490246  28.490246   7.907254  90.0000  90.0000 120.0000
ZERR   23.00   0.000419   0.000419   0.000130   0.0000   0.0000   0.0000
LATT  3
SYMM -y, x-y, z 
SYMM -x+y,-x, z 
SYMM  y, x,-z 
SYMM  x-y,-y,-z 
SYMM -x,-x+y,-z 
SFAC C H O Cl Zn Br
UNIT 184.00 69.00 92.00 11.50 23.00 11.50
REM  CrysAlisPro recorded range (K): Min=295.0; max=295.0; aver:295.0
TEMP 22
TREF
HKLF 4
END
;
_olex2_submission_special_instructions 'No special instructions were received'
_oxdiff_exptl_absorpt_empirical_details
;
Empirical correction (ABSPACK) includes:
- Absorption correction using spherical harmonics
- Frame scaling
;
_oxdiff_exptl_absorpt_empirical_full_max 1.745
_oxdiff_exptl_absorpt_empirical_full_min 0.636

loop_
_space_group_symop_operation_xyz
'x, y, z'
'-y, x-y, z'
'-x+y, -x, z'
'y, x, -z'
'x-y, -y, -z'
'-x, -x+y, -z'
'x+2/3, y+1/3, z+1/3'
'-y+2/3, x-y+1/3, z+1/3'
'-x+y+2/3, -x+1/3, z+1/3'
'y+2/3, x+1/3, -z+1/3'
'x-y+2/3, -y+1/3, -z+1/3'
'-x+2/3, -x+y+1/3, -z+1/3'
'x+1/3, y+2/3, z+2/3'
'-y+1/3, x-y+2/3, z+2/3'
'-x+y+1/3, -x+2/3, z+2/3'
'y+1/3, x+2/3, -z+2/3'
'x-y+1/3, -y+2/3, -z+2/3'
'-x+1/3, -x+y+2/3, -z+2/3'
'-x, -y, -z'
'y, -x+y, -z'
'x-y, x, -z'
'-y, -x, z'
'-x+y, y, z'
'x, x-y, z'
'-x+2/3, -y+1/3, -z+1/3'
'y+2/3, -x+y+1/3, -z+1/3'
'x-y+2/3, x+1/3, -z+1/3'
'-y+2/3, -x+1/3, z+1/3'
'-x+y+2/3, y+1/3, z+1/3'
'x+2/3, x-y+1/3, z+1/3'
'-x+1/3, -y+2/3, -z+2/3'
'y+1/3, -x+y+2/3, -z+2/3'
'x-y+1/3, x+2/3, -z+2/3'
'-y+1/3, -x+2/3, z+2/3'
'-x+y+1/3, y+2/3, z+2/3'
'x+1/3, x-y+2/3, z+2/3'

loop_
_atom_site_label
_atom_site_type_symbol
_atom_site_fract_x
_atom_site_fract_y
_atom_site_fract_z
_atom_site_U_iso_or_equiv
_atom_site_adp_type
_atom_site_occupancy
_atom_site_site_symmetry_order
_atom_site_calc_flag
_atom_site_refinement_flags_posn
_atom_site_refinement_flags_adp
_atom_site_refinement_flags_occupancy
_atom_site_disorder_assembly
_atom_site_disorder_group
Zn1 Zn 0.71090(2) 0.666667 0.666667 0.0313(3) Uani 1 2 d S T P . .
Cl1 Cl 0.55866(4) 0.44134(4) 0.12509(17) 0.0967(8) Uani 0.592(8) 2 d S T P A 4
O1 O 0.65098(12) 0.59817(11) 0.5912(4) 0.0503(7) Uani 1 1 d . . . . .
O2 O 0.59455(12) 0.57255(13) 0.8116(4) 0.0507(8) Uani 1 1 d . . . . .
C3 C 0.52496(10) 0.47504(10) 0.6674(6) 0.0364(10) Uani 1 2 d S T P . .
H3 H 0.517901 0.482099 0.776395 0.044 Uiso 1 2 calc R U P . .
C1 C 0.60920(16) 0.56489(15) 0.6706(5) 0.0386(8) Uani 1 1 d . . . . .
C2 C 0.57249(14) 0.51203(15) 0.5860(5) 0.0370(8) Uani 1 1 d . . . . .
C5 C 0.54592(15) 0.45408(15) 0.3455(8) 0.0509(14) Uani 1 2 d S T P . .
C4 C 0.58322(16) 0.50160(16) 0.4239(5) 0.0447(9) Uani 1 1 d . . . . .
H4 H 0.614981 0.526147 0.368801 0.054 Uiso 1 1 calc R U . . .
Br Br 0.55866(4) 0.44134(4) 0.12509(17) 0.0967(8) Uani 0.408(8) 2 d S T P A 3

loop_
_atom_site_aniso_label
_atom_site_aniso_U_11
_atom_site_aniso_U_22
_atom_site_aniso_U_33
_atom_site_aniso_U_23
_atom_site_aniso_U_13
_atom_site_aniso_U_12
Zn1 0.0320(4) 0.0281(4) 0.0325(5) 0.0043(2) 0.00214(11) 0.0140(2)
Cl1 0.0975(9) 0.0975(9) 0.0570(9) -0.0281(5) 0.0281(5) 0.0203(8)
O1 0.0435(15) 0.0357(14) 0.0519(16) -0.0009(12) -0.0017(12) 0.0050(12)
O2 0.0487(16) 0.0475(16) 0.0470(16) -0.0181(13) -0.0033(12) 0.0173(13)
C3 0.0364(18) 0.0364(18) 0.033(2) -0.0029(10) 0.0029(10) 0.015(2)
C1 0.0398(19) 0.0336(17) 0.0391(19) -0.0030(14) -0.0056(14) 0.0159(16)
C2 0.0357(18) 0.0330(18) 0.0371(18) -0.0019(14) 0.0011(14) 0.0132(15)
C5 0.052(2) 0.052(2) 0.040(3) -0.0107(13) 0.0107(13) 0.020(3)
C4 0.0376(19) 0.042(2) 0.045(2) -0.0017(16) 0.0113(16) 0.0126(16)
Br 0.0975(9) 0.0975(9) 0.0570(9) -0.0281(5) 0.0281(5) 0.0203(8)

loop_
_atom_type_symbol
_atom_type_description
_atom_type_scat_dispersion_real
_atom_type_scat_dispersion_imag
_atom_type_scat_source
C C 0.0181 0.0091 'International Tables Vol C Tables 4.2.6.8 and 6.1.1.4'
H H 0.0000 0.0000 'International Tables Vol C Tables 4.2.6.8 and 6.1.1.4'
Br Br -0.6763 1.2805 'International Tables Vol C Tables 4.2.6.8 and 6.1.1.4'
Cl Cl 0.3639 0.7018 'International Tables Vol C Tables 4.2.6.8 and 6.1.1.4'
O O 0.0492 0.0322 'International Tables Vol C Tables 4.2.6.8 and 6.1.1.4'
Zn Zn -1.5491 0.6778 'International Tables Vol C Tables 4.2.6.8 and 6.1.1.4'

loop_
_geom_angle_atom_site_label_1
_geom_angle_atom_site_label_2
_geom_angle_atom_site_label_3
_geom_angle
_geom_angle_site_symmetry_1
_geom_angle_site_symmetry_3
_geom_angle_publ_flag
O1 Zn1 O1 135.6(2) . 11_566 ?
O2 Zn1 O1 102.04(13) 18_656 . ?
O2 Zn1 O1 102.05(13) 14_654 11_566 ?
O2 Zn1 O1 102.95(14) 18_656 11_566 ?
O2 Zn1 O1 102.95(14) 14_654 . ?
O2 Zn1 O2 110.11(19) 14_654 18_656 ?
C1 O1 Zn1 129.2(3) . . ?
C1 O2 Zn1 140.0(3) . 9_565 ?
C2 C3 H3 119.9 22_665 . ?
C2 C3 H3 119.9 . . ?
C2 C3 C2 120.1(5) 22_665 . ?
O1 C1 C2 117.3(3) . . ?
O2 C1 O1 126.0(4) . . ?
O2 C1 C2 116.7(3) . . ?
C3 C2 C1 118.9(3) . . ?
C4 C2 C3 120.1(3) . . ?
C4 C2 C1 120.8(3) . . ?
C4 C5 Cl1 119.0(3) . . ?
C4 C5 Cl1 119.0(3) 22_665 . ?
C4 C5 C4 122.0(5) . 22_665 ?
C4 C5 Br 119.0(3) . . ?
C4 C5 Br 119.0(3) 22_665 . ?
C2 C4 H4 120.6 . . ?
C5 C4 C2 118.8(4) . . ?
C5 C4 H4 120.6 . . ?

loop_
_geom_bond_atom_site_label_1
_geom_bond_atom_site_label_2
_geom_bond_distance
_geom_bond_site_symmetry_2
_geom_bond_publ_flag
Zn1 O1 1.936(3) . ?
Zn1 O1 1.936(3) 11_566 ?
Zn1 O2 1.934(3) 14_654 ?
Zn1 O2 1.934(3) 18_656 ?
Cl1 C5 1.852(6) . ?
O1 C1 1.257(5) . ?
O2 C1 1.248(5) . ?
C3 H3 0.9300 . ?
C3 C2 1.389(4) . ?
C3 C2 1.389(4) 22_665 ?
C1 C2 1.495(5) . ?
C2 C4 1.384(5) . ?
C5 C4 1.382(5) 22_665 ?
C5 C4 1.382(5) . ?
C5 Br 1.852(6) . ?
C4 H4 0.9300 . ?

loop_
_geom_torsion_atom_site_label_1
_geom_torsion_atom_site_label_2
_geom_torsion_atom_site_label_3
_geom_torsion_atom_site_label_4
_geom_torsion
_geom_torsion_site_symmetry_1
_geom_torsion_site_symmetry_2
_geom_torsion_site_symmetry_3
_geom_torsion_site_symmetry_4
_geom_torsion_publ_flag
Zn1 O1 C1 O2 9.2(6) . . . . ?
Zn1 O1 C1 C2 -173.3(3) . . . . ?
Zn1 O2 C1 O1 -13.0(7) 9_565 . . . ?
Zn1 O2 C1 C2 169.4(3) 9_565 . . . ?
Cl1 C5 C4 C2 177.3(4) . . . . ?
O1 C1 C2 C3 -177.7(4) . . . . ?
O1 C1 C2 C4 -2.8(5) . . . . ?
O2 C1 C2 C3 0.1(6) . . . . ?
O2 C1 C2 C4 175.0(4) . . . . ?
C3 C2 C4 C5 0.1(7) . . . . ?
C1 C2 C4 C5 -174.8(5) . . . . ?
C2 C3 C2 C1 174.8(3) 22_665 . . . ?
C2 C3 C2 C4 -0.2(8) 22_665 . . . ?
C4 C5 C4 C2 0.0(10) 22_665 . . . ?
Br C5 C4 C2 177.3(4) . . . . ?
